data_1524955
loop_
_publ_author_name
'Mori, T.'
'Kamegashira, N.'

_publ_section_title
;
 The layered structuure of La substituted Sr Mn O3
;
_journal_name_full 'Journal of Alloys Compd.'
_journal_page_first 1
_journal_page_last 4
_journal_volume 313
_journal_year 2000
_chemical_formula_sum 'La0.025 Mn O1.5 Sr0.975'
_chemical_name_systematic '(La0.025 Sr0.975) Mn O3'
_space_group_IT_number 194
_symmetry_space_group_name_Hall '-P 6c 2c'
_symmetry_space_group_name_H-M 'P 63/m m c'
_cell_angle_alpha 90
_cell_angle_beta 90
_cell_angle_gamma 120
_cell_formula_units_Z 4
_cell_length_a 5.453
_cell_length_b 5.453
_cell_length_c 9.091
_cell_volume 234.106
_citation_journal_id_ASTM JALCEU
_cod_data_source_file Mori_JALCEU_2000_84.cif
_cod_data_source_block La0.025Mn1O1.5Sr0.975
_cod_original_cell_volume 234.1064
_cod_original_formula_sum 'La0.025 Mn1 O1.5 Sr0.975'
_cod_database_code 1524955

loop_
_symmetry_equiv_pos_as_xyz
x,y,z
x-y,x,z+1/2
-y,x-y,z
-x,-y,z+1/2
-x+y,-x,z
y,-x+y,z+1/2
-y,-x,-z+1/2
x-y,-y,-z
x,x-y,-z+1/2
y,x,-z
-x+y,y,-z+1/2
-x,-x+y,-z
-x,-y,-z
-x+y,-x,-z-1/2
y,-x+y,-z
x,y,-z-1/2
x-y,x,-z
-y,x-y,-z-1/2
y,x,z-1/2
-x+y,y,z
-x,-x+y,z-1/2
-y,-x,z
x-y,-y,z-1/2
x,x-y,z

loop_
_atom_site_label
_atom_site_type_symbol
_atom_site_fract_x
_atom_site_fract_y
_atom_site_fract_z
_atom_site_occupancy
_atom_site_U_iso_or_equiv
Sr2 Sr+2 0.3333 0.6667 0.25 0.975 0.0
Mn1 Mn+3 0.3333 0.6667 0.44052 1 0.0
O1 O-2 0.82232 0.64464 0.25 1 0.0
La1 La+3 0 0 0 0.025 0.0
Sr1 Sr+2 0 0 0 0.975 0.0
La2 La+3 0.3333 0.6667 0.25 0.025 0.0
